data_7134070
loop_
_publ_author_name
'Kraemer, Yannick'
'Stephens, Alexander M.'
'Buldt, J\'on Atiba'
'Young, Aurelius'
'McLoughlin, Connor Patrick'
'Fettinger, James C.'
'Holder, Lauren M.'
'Pitts, Cody'

_publ_section_title
;
 Strain-Release Trifluoromethoxylation and Pentafluorosulfanoxylation of
 [1.1.0]Bicyclobutanes: Expanded Access to Fluorinated Cyclobutane Hybrid
 Bioisosteres
;
_journal_name_full 'Chemical Communications'
_journal_paper_doi 10.1039/D4CC06616B
_journal_year 2025
_chemical_formula_moiety 'C10 H9 F6 I O3 S2'
_chemical_formula_sum 'C10 H9 F6 I O3 S2'
_chemical_formula_weight 482.19
_space_group_crystal_system monoclinic
_space_group_IT_number 14
_space_group_name_Hall '-P 2ybc'
_space_group_name_H-M_alt 'P 1 21/c 1'
_atom_sites_solution_hydrogens geom
_atom_sites_solution_primary dual
_audit_creation_method SHELXL-2016/6
_audit_update_record
;
2024-05-14 deposited with the CCDC.	2024-12-19 downloaded from the CCDC.
;
_cell_angle_alpha 90
_cell_angle_beta 92.756(2)
_cell_angle_gamma 90
_cell_formula_units_Z 4
_cell_length_a 11.4528(12)
_cell_length_b 9.0531(9)
_cell_length_c 14.0965(14)
_cell_measurement_reflns_used 9796
_cell_measurement_temperature 100(2)
_cell_measurement_theta_max 27.47
_cell_measurement_theta_min 2.67
_cell_volume 1459.9(3)
_computing_cell_refinement 'SAINT (8.38a) (Bruker, 2017)'
_computing_data_collection 'Apex3 (2019.1) (Bruker, 2019)'
_computing_data_reduction 'SAINT (8.38a) (Bruker, 2017)'
_computing_molecular_graphics 'Bruker SHELXTL'
_computing_publication_material 'Bruker SHELXTL'
_computing_structure_refinement 'SHELXL-2016/6 (Sheldrick, 2016)'
_computing_structure_solution 'SHELXT 2014/5 (Sheldrick, 2014)'
_diffrn_ambient_temperature 100(2)
_diffrn_measured_fraction_theta_full 0.999
_diffrn_measured_fraction_theta_max 0.999
_diffrn_measurement_device_type 'Bruker Photon2 CMOS'
_diffrn_measurement_method '\f and \w scans'
_diffrn_radiation_type MoK\a
_diffrn_radiation_wavelength 0.71073
_diffrn_reflns_av_R_equivalents 0.0186
_diffrn_reflns_av_unetI/netI 0.0159
_diffrn_reflns_Laue_measured_fraction_full 0.999
_diffrn_reflns_Laue_measured_fraction_max 0.999
_diffrn_reflns_limit_h_max 14
_diffrn_reflns_limit_h_min -14
_diffrn_reflns_limit_k_max 11
_diffrn_reflns_limit_k_min -11
_diffrn_reflns_limit_l_max 18
_diffrn_reflns_limit_l_min -18
_diffrn_reflns_number 12715
_diffrn_reflns_point_group_measured_fraction_full 0.999
_diffrn_reflns_point_group_measured_fraction_max 0.999
_diffrn_reflns_theta_full 25.242
_diffrn_reflns_theta_max 27.482
_diffrn_reflns_theta_min 2.675
_exptl_absorpt_coefficient_mu 2.554
_exptl_absorpt_correction_T_max 0.7899
_exptl_absorpt_correction_T_min 0.7069
_exptl_absorpt_correction_type 'Empirical, SADABS (multi-scan)'
_exptl_absorpt_process_details 'SADABS 2016/2 (Sheldrick, 2016)'
_exptl_crystal_colour colourless
_exptl_crystal_density_diffrn 2.194
_exptl_crystal_description Rectangular
_exptl_crystal_F_000 928
_exptl_crystal_size_max 0.241
_exptl_crystal_size_mid 0.103
_exptl_crystal_size_min 0.031
_refine_diff_density_max 1.195
_refine_diff_density_min -0.783
_refine_diff_density_rms 0.107
_refine_ls_extinction_method none
_refine_ls_goodness_of_fit_ref 1.092
_refine_ls_hydrogen_treatment constr
_refine_ls_matrix_type full
_refine_ls_number_parameters 199
_refine_ls_number_reflns 3344
_refine_ls_number_restraints 0
_refine_ls_restrained_S_all 1.092
_refine_ls_R_factor_all 0.0270
_refine_ls_R_factor_gt 0.0254
_refine_ls_shift/su_max 0.001
_refine_ls_shift/su_mean 0.000
_refine_ls_structure_factor_coef Fsqd
_refine_ls_weighting_details 'w=1/[\s^2^(Fo^2^)+(0.0211P)^2^+5.2773P] where P=(Fo^2^+2Fc^2^)/3'
_refine_ls_weighting_scheme calc
_refine_ls_wR_factor_gt 0.0634
_refine_ls_wR_factor_ref 0.0645
_reflns_Friedel_coverage 0.000
_reflns_number_gt 3175
_reflns_number_total 3344
_reflns_threshold_expression 'I > 2\s(I)'
_cod_data_source_file d4cc06616b2.cif
_cod_data_source_block A1CMI
_cod_original_sg_symbol_H-M 'P 21/c'
_cod_database_code 7134070
_shelx_shelxl_version_number 2016/6
_shelx_space_group_comment
; 
The symmetry employed for this shelxl refinement is uniquely defined 
by the following loop, which should always be used as a source of 
symmetry information in preference to the above space-group names. 
They are only intended as comments. 
;
_shelx_estimated_absorpt_t_min 0.578
_shelx_estimated_absorpt_t_max 0.925

loop_
_space_group_symop_operation_xyz
'x, y, z'
'-x, y+1/2, -z+1/2'
'-x, -y, -z'
'x, -y-1/2, z-1/2'

loop_
_atom_site_label
_atom_site_type_symbol
_atom_site_fract_x
_atom_site_fract_y
_atom_site_fract_z
_atom_site_U_iso_or_equiv
_atom_site_adp_type
_atom_site_occupancy
_atom_site_site_symmetry_order
_atom_site_calc_flag
_atom_site_refinement_flags_posn
_atom_site_refinement_flags_adp
_atom_site_refinement_flags_occupancy
_atom_site_disorder_assembly
_atom_site_disorder_group
I1 I 0.33694(2) 0.45356(2) 0.34490(2) 0.01965(7) Uani 1 1 d . . . . .
S1 S 0.40149(6) 0.79977(7) 0.34807(5) 0.01256(13) Uani 1 1 d . . . . .
S2 S 0.04349(6) 0.75275(10) 0.63113(5) 0.02095(16) Uani 1 1 d . . . . .
F1 F 0.90180(15) 0.6783(2) 0.37746(13) 0.0246(4) Uani 1 1 d . . . . .
F2 F -0.07437(17) 0.8190(3) 0.66642(15) 0.0374(5) Uani 1 1 d . . . . .
F3 F 0.02648(16) 0.8540(2) 0.53987(14) 0.0251(4) Uani 1 1 d . . . . .
F4 F 0.10953(18) 0.8816(3) 0.68518(16) 0.0383(5) Uani 1 1 d . . . . .
F5 F 0.05279(18) 0.6547(3) 0.72249(13) 0.0356(5) Uani 1 1 d . . . . .
F6 F -0.03181(16) 0.6295(2) 0.57925(14) 0.0277(4) Uani 1 1 d . . . . .
O1 O 0.36531(18) 0.7899(2) 0.24957(14) 0.0170(4) Uani 1 1 d . . . . .
O2 O 0.38344(19) 0.9377(2) 0.39747(15) 0.0184(4) Uani 1 1 d . . . . .
O3 O 0.16155(18) 0.6807(2) 0.59838(14) 0.0181(4) Uani 1 1 d . . . . .
C1 C 0.7859(2) 0.7031(3) 0.3724(2) 0.0177(6) Uani 1 1 d . . . . .
C2 C 0.7398(3) 0.7976(3) 0.4384(2) 0.0188(6) Uani 1 1 d . . . . .
H2 H 0.788615 0.842935 0.486350 0.023 Uiso 1 1 calc R U . . .
C3 C 0.6201(3) 0.8239(3) 0.4323(2) 0.0167(6) Uani 1 1 d . . . . .
H3 H 0.585676 0.887923 0.476498 0.020 Uiso 1 1 calc R U . . .
C4 C 0.5512(2) 0.7558(3) 0.36105(19) 0.0133(5) Uani 1 1 d . . . . .
C5 C 0.5997(2) 0.6604(3) 0.29531(19) 0.0136(5) Uani 1 1 d . . . . .
H5 H 0.551466 0.614899 0.246981 0.016 Uiso 1 1 calc R U . . .
C6 C 0.7191(2) 0.6332(3) 0.3017(2) 0.0160(5) Uani 1 1 d . . . . .
H6 H 0.753963 0.568013 0.258491 0.019 Uiso 1 1 calc R U . . .
C7 C 0.3227(2) 0.6635(3) 0.4122(2) 0.0135(5) Uani 1 1 d . . . . .
C8 C 0.3473(2) 0.6684(3) 0.5226(2) 0.0155(5) Uani 1 1 d . . . . .
H8A H 0.347716 0.570057 0.553335 0.019 Uiso 1 1 calc R U . . .
H8B H 0.417542 0.726086 0.542853 0.019 Uiso 1 1 calc R U . . .
C9 C 0.2319(2) 0.7533(3) 0.5299(2) 0.0158(5) Uani 1 1 d . . . . .
H9 H 0.243298 0.861061 0.542793 0.019 Uiso 1 1 calc R U . . .
C10 C 0.1958(2) 0.7194(3) 0.4256(2) 0.0161(5) Uani 1 1 d . . . . .
H10A H 0.174420 0.808071 0.387487 0.019 Uiso 1 1 calc R U . . .
H10B H 0.135390 0.641672 0.417539 0.019 Uiso 1 1 calc R U . . .

loop_
_atom_site_aniso_label
_atom_site_aniso_U_11
_atom_site_aniso_U_22
_atom_site_aniso_U_33
_atom_site_aniso_U_23
_atom_site_aniso_U_13
_atom_site_aniso_U_12
I1 0.01890(11) 0.01506(10) 0.02531(11) -0.00028(7) 0.00449(7) -0.00064(7)
S1 0.0136(3) 0.0124(3) 0.0118(3) 0.0010(2) 0.0010(2) 0.0011(2)
S2 0.0131(3) 0.0347(4) 0.0153(3) -0.0042(3) 0.0027(3) 0.0016(3)
F1 0.0109(8) 0.0353(11) 0.0274(10) -0.0003(8) -0.0004(7) -0.0004(7)
F2 0.0198(10) 0.0628(16) 0.0303(11) -0.0087(10) 0.0091(8) 0.0108(10)
F3 0.0190(9) 0.0283(10) 0.0282(10) 0.0023(8) 0.0033(7) 0.0068(8)
F4 0.0276(11) 0.0471(14) 0.0398(12) -0.0264(11) -0.0031(9) 0.0017(10)
F5 0.0244(10) 0.0670(16) 0.0161(9) 0.0078(10) 0.0070(8) 0.0049(10)
F6 0.0183(9) 0.0357(11) 0.0288(10) -0.0005(9) -0.0015(7) -0.0070(8)
O1 0.0194(10) 0.0190(10) 0.0125(9) 0.0034(8) 0.0004(8) 0.0020(8)
O2 0.0214(11) 0.0142(10) 0.0197(10) -0.0026(8) 0.0012(8) 0.0030(8)
O3 0.0137(10) 0.0249(11) 0.0160(10) 0.0032(8) 0.0054(8) 0.0018(8)
C1 0.0129(13) 0.0205(14) 0.0197(14) 0.0050(11) 0.0007(11) -0.0012(11)
C2 0.0198(14) 0.0223(15) 0.0138(13) -0.0004(11) -0.0027(11) -0.0036(12)
C3 0.0186(14) 0.0177(14) 0.0138(13) -0.0006(11) 0.0018(10) -0.0008(11)
C4 0.0139(12) 0.0132(12) 0.0131(12) 0.0024(10) 0.0025(10) 0.0002(10)
C5 0.0153(13) 0.0124(12) 0.0132(12) 0.0009(10) 0.0016(10) -0.0022(10)
C6 0.0148(13) 0.0152(13) 0.0185(14) 0.0015(11) 0.0051(10) -0.0002(11)
C7 0.0112(12) 0.0146(13) 0.0150(12) 0.0016(10) 0.0023(10) 0.0007(10)
C8 0.0102(12) 0.0204(14) 0.0159(13) 0.0018(11) 0.0020(10) 0.0022(11)
C9 0.0116(12) 0.0211(14) 0.0147(13) 0.0000(11) 0.0023(10) 0.0006(11)
C10 0.0113(12) 0.0222(14) 0.0147(13) 0.0008(11) -0.0007(10) 0.0031(11)

loop_
_atom_type_symbol
_atom_type_description
_atom_type_scat_dispersion_real
_atom_type_scat_dispersion_imag
_atom_type_scat_source
C C 0.0033 0.0016 'International Tables Vol C Tables 4.2.6.8 and 6.1.1.4'
H H 0.0000 0.0000 'International Tables Vol C Tables 4.2.6.8 and 6.1.1.4'
O O 0.0106 0.0060 'International Tables Vol C Tables 4.2.6.8 and 6.1.1.4'
F F 0.0171 0.0103 'International Tables Vol C Tables 4.2.6.8 and 6.1.1.4'
S S 0.1246 0.1234 'International Tables Vol C Tables 4.2.6.8 and 6.1.1.4'
I I -0.4742 1.8119 'International Tables Vol C Tables 4.2.6.8 and 6.1.1.4'

loop_
_geom_angle_atom_site_label_1
_geom_angle_atom_site_label_2
_geom_angle_atom_site_label_3
_geom_angle
_geom_angle_site_symmetry_1
_geom_angle_site_symmetry_3
_geom_angle_publ_flag
O1 S1 O2 118.57(13) . . ?
O1 S1 C4 108.75(13) . . ?
O2 S1 C4 107.77(13) . . ?
O1 S1 C7 108.41(13) . . ?
O2 S1 C7 105.25(13) . . ?
C4 S1 C7 107.60(13) . . ?
F5 S2 F4 90.56(14) . . ?
F5 S2 F6 89.68(13) . . ?
F4 S2 F6 175.52(12) . . ?
F5 S2 F2 88.94(12) . . ?
F4 S2 F2 87.93(12) . . ?
F6 S2 F2 87.60(12) . . ?
F5 S2 F3 176.69(11) . . ?
F4 S2 F3 90.09(13) . . ?
F6 S2 F3 89.42(11) . . ?
F2 S2 F3 87.84(12) . . ?
F5 S2 O3 88.93(11) . . ?
F4 S2 O3 92.82(12) . . ?
F6 S2 O3 91.66(12) . . ?
F2 S2 O3 177.75(13) . . ?
F3 S2 O3 94.29(11) . . ?
C9 O3 S2 121.12(19) . . ?
F1 C1 C6 118.3(3) . . ?
F1 C1 C2 118.3(3) . . ?
C6 C1 C2 123.4(3) . . ?
C1 C2 C3 118.1(3) . . ?
C1 C2 H2 120.9 . . ?
C3 C2 H2 120.9 . . ?
C2 C3 C4 119.5(3) . . ?
C2 C3 H3 120.3 . . ?
C4 C3 H3 120.3 . . ?
C3 C4 C5 121.4(3) . . ?
C3 C4 S1 119.4(2) . . ?
C5 C4 S1 119.0(2) . . ?
C6 C5 C4 119.1(3) . . ?
C6 C5 H5 120.4 . . ?
C4 C5 H5 120.4 . . ?
C1 C6 C5 118.4(3) . . ?
C1 C6 H6 120.8 . . ?
C5 C6 H6 120.8 . . ?
C10 C7 C8 89.7(2) . . ?
C10 C7 S1 109.34(19) . . ?
C8 C7 S1 114.1(2) . . ?
C10 C7 I1 115.78(19) . . ?
C8 C7 I1 116.90(19) . . ?
S1 C7 I1 109.66(13) . . ?
C9 C8 C7 88.1(2) . . ?
C9 C8 H8A 114.0 . . ?
C7 C8 H8A 114.0 . . ?
C9 C8 H8B 114.0 . . ?
C7 C8 H8B 114.0 . . ?
H8A C8 H8B 111.2 . . ?
O3 C9 C8 109.1(2) . . ?
O3 C9 C10 114.5(2) . . ?
C8 C9 C10 91.6(2) . . ?
O3 C9 H9 113.2 . . ?
C8 C9 H9 113.2 . . ?
C10 C9 H9 113.2 . . ?
C9 C10 C7 88.4(2) . . ?
C9 C10 H10A 113.9 . . ?
C7 C10 H10A 113.9 . . ?
C9 C10 H10B 113.9 . . ?
C7 C10 H10B 113.9 . . ?
H10A C10 H10B 111.1 . . ?

loop_
_geom_bond_atom_site_label_1
_geom_bond_atom_site_label_2
_geom_bond_distance
_geom_bond_site_symmetry_2
_geom_bond_publ_flag
I1 C7 2.134(3) . ?
S1 O1 1.433(2) . ?
S1 O2 1.450(2) . ?
S1 C4 1.761(3) . ?
S1 C7 1.798(3) . ?
S2 F5 1.563(2) . ?
S2 F4 1.568(2) . ?
S2 F6 1.570(2) . ?
S2 F2 1.579(2) . ?
S2 F3 1.584(2) . ?
S2 O3 1.589(2) . ?
F1 C1 1.345(3) . ?
O3 C9 1.444(3) . ?
C1 C6 1.380(4) . ?
C1 C2 1.386(4) . ?
C2 C3 1.390(4) . ?
C2 H2 0.9500 . ?
C3 C4 1.392(4) . ?
C3 H3 0.9500 . ?
C4 C5 1.401(4) . ?
C5 C6 1.388(4) . ?
C5 H5 0.9500 . ?
C6 H6 0.9500 . ?
C7 C10 1.559(4) . ?
C7 C8 1.568(4) . ?
C8 C9 1.537(4) . ?
C8 H8A 0.9900 . ?
C8 H8B 0.9900 . ?
C9 C10 1.538(4) . ?
C9 H9 1.0000 . ?
C10 H10A 0.9900 . ?
C10 H10B 0.9900 . ?

loop_
_geom_torsion_atom_site_label_1
_geom_torsion_atom_site_label_2
_geom_torsion_atom_site_label_3
_geom_torsion_atom_site_label_4
_geom_torsion
_geom_torsion_site_symmetry_1
_geom_torsion_site_symmetry_2
_geom_torsion_site_symmetry_3
_geom_torsion_site_symmetry_4
_geom_torsion_publ_flag
F5 S2 O3 C9 -159.2(2) . . . . ?
F4 S2 O3 C9 -68.7(2) . . . . ?
F6 S2 O3 C9 111.1(2) . . . . ?
F3 S2 O3 C9 21.6(2) . . . . ?
F1 C1 C2 C3 179.4(3) . . . . ?
C6 C1 C2 C3 -0.6(5) . . . . ?
C1 C2 C3 C4 -0.1(4) . . . . ?
C2 C3 C4 C5 0.3(4) . . . . ?
C2 C3 C4 S1 -175.4(2) . . . . ?
O1 S1 C4 C3 147.7(2) . . . . ?
O2 S1 C4 C3 18.0(3) . . . . ?
C7 S1 C4 C3 -95.1(2) . . . . ?
O1 S1 C4 C5 -28.1(3) . . . . ?
O2 S1 C4 C5 -157.8(2) . . . . ?
C7 S1 C4 C5 89.1(2) . . . . ?
C3 C4 C5 C6 0.1(4) . . . . ?
S1 C4 C5 C6 175.8(2) . . . . ?
F1 C1 C6 C5 -179.0(3) . . . . ?
C2 C1 C6 C5 1.0(4) . . . . ?
C4 C5 C6 C1 -0.8(4) . . . . ?
O1 S1 C7 C10 -77.4(2) . . . . ?
O2 S1 C7 C10 50.4(2) . . . . ?
C4 S1 C7 C10 165.12(19) . . . . ?
O1 S1 C7 C8 -176.14(19) . . . . ?
O2 S1 C7 C8 -48.3(2) . . . . ?
C4 S1 C7 C8 66.4(2) . . . . ?
O1 S1 C7 I1 50.50(16) . . . . ?
O2 S1 C7 I1 178.32(13) . . . . ?
C4 S1 C7 I1 -66.95(16) . . . . ?
C10 C7 C8 C9 -11.1(2) . . . . ?
S1 C7 C8 C9 100.0(2) . . . . ?
I1 C7 C8 C9 -130.15(19) . . . . ?
S2 O3 C9 C8 172.58(19) . . . . ?
S2 O3 C9 C10 -86.4(3) . . . . ?
C7 C8 C9 O3 128.0(2) . . . . ?
C7 C8 C9 C10 11.3(2) . . . . ?
O3 C9 C10 C7 -123.2(2) . . . . ?
C8 C9 C10 C7 -11.4(2) . . . . ?
C8 C7 C10 C9 11.1(2) . . . . ?
S1 C7 C10 C9 -104.5(2) . . . . ?
I1 C7 C10 C9 131.1(2) . . . . ?
